data_2310875
loop_
_publ_author_name
'Kartha, G.'

_publ_section_title
;
 Structure of barium chlorate monohydrate, Ba (Cl O3)2 H2 O
;
_journal_name_full 'Acta Crystallographica (1,1948-23,1967)'
_journal_page_first 845
_journal_page_last 846
_journal_volume 5
_journal_year 1952
_chemical_formula_sum 'Ba Cl2 H2 O7'
_chemical_name_systematic 'Ba (Cl O3)2 (H2 O)'
_space_group_IT_number 15
_symmetry_space_group_name_Hall '-I 2yc'
_symmetry_space_group_name_H-M 'I 1 2/c 1'
_cell_angle_alpha 90
_cell_angle_beta 93.5
_cell_angle_gamma 90
_cell_formula_units_Z 4
_cell_length_a 8.86
_cell_length_b 7.8
_cell_length_c 9.35
_cell_volume 644.955
_citation_journal_id_ASTM ACCRA9
_cod_data_source_file Kartha_ACCRA9_1952_180.cif
_cod_data_source_block H2Ba1Cl2O7
_cod_original_cell_volume 644.9546
_cod_original_sg_symbol_Hall '-C 2yc (x,y,-x+z)'
_cod_original_formula_sum 'H2 Ba1 Cl2 O7'
_cod_database_code 2310875

loop_
_symmetry_equiv_pos_as_xyz
x,y,z
-x,y,-z+1/2
-x,-y,-z
x,-y,z-1/2
x+1/2,y+1/2,z+1/2
-x+1/2,y+1/2,-z+1
-x+1/2,-y+1/2,-z+1/2
x+1/2,-y+1/2,z

loop_
_atom_site_label
_atom_site_type_symbol
_atom_site_fract_x
_atom_site_fract_y
_atom_site_fract_z
_atom_site_occupancy
_atom_site_U_iso_or_equiv
Cl1 Cl+5 0.25 0.25 0.554 1 0.0
O3 O-2 0.267 0.225 0.396 1 0.0
O2 O-2 0.254 0.096 0.65 1 0.0
O4 O-2 0 0.062 0.25 1 0.0
Ba1 Ba+2 0 0.396 0.25 1 0.0
H1 H+1 0.075 -0.012 0.202 1 0.0
O1 O-2 0.092 0.342 0.562 1 0.0
